data_4035024
loop_
_publ_author_name
'Villuri, Bharath Kumar'
'Ichake, Sachin S.'
'Reddy, Sabbasani Rajasekhara'
'Kavala, Veerababurao'
'Bandi, Vijayalakshmi'
'Kuo, Chun-Wei'
'Yao, Ching-Fa'

_publ_section_title
;
 Copper-Catalyzed Cascade Synthesis of 2-Aryl-3-cyanobenzofuran and
 Dibenzo[ b, f]oxepine-10-carbonitrile Derivatives.
;
_journal_issue 17
_journal_name_full 'The Journal of organic chemistry'
_journal_page_first 10241
_journal_page_last 10247
_journal_paper_doi 10.1021/acs.joc.8b01443
_journal_volume 83
_journal_year 2018
_chemical_formula_moiety 'C15 H8 F N O'
_chemical_formula_sum 'C15 H8 F N O'
_chemical_formula_weight 237.22
_space_group_IT_number 14
_space_group_name_Hall '-P 2yn'
_space_group_name_H-M_alt 'P 1 21/n 1'
_symmetry_cell_setting monoclinic
_symmetry_space_group_name_H-M 'P 1 21/n 1'
_atom_sites_solution_hydrogens geom
_atom_sites_solution_primary direct
_atom_sites_solution_secondary difmap
_audit_creation_method SHELXL-97
_cell_angle_alpha 90.00
_cell_angle_beta 92.452(7)
_cell_angle_gamma 90.00
_cell_formula_units_Z 4
_cell_length_a 3.7895(8)
_cell_length_b 21.669(5)
_cell_length_c 13.318(4)
_cell_measurement_reflns_used 1410
_cell_measurement_temperature 200(2)
_cell_measurement_theta_max 24.758
_cell_measurement_theta_min 2.418
_cell_volume 1092.6(5)
_computing_molecular_graphics 'Ortep-3 for Windows (Farrugia, 1997)'
_computing_publication_material 'WinGX publication routines (Farrugia, 1999)'
_computing_structure_refinement 'SHELXL-97 (Sheldrick, 1997)'
_computing_structure_solution 'SHELXS-86 (Sheldrick, 1986)'
_diffrn_ambient_temperature 200(2)
_diffrn_measured_fraction_theta_full 0.997
_diffrn_measured_fraction_theta_max 0.997
_diffrn_measurement_device_type 'D8 Venture'
_diffrn_radiation_monochromator graphite
_diffrn_radiation_source 'fine-focus sealed tube'
_diffrn_radiation_type MoK\a
_diffrn_radiation_wavelength 0.71073
_diffrn_reflns_av_R_equivalents 0.1485
_diffrn_reflns_av_sigmaI/netI 0.1105
_diffrn_reflns_limit_h_max 4
_diffrn_reflns_limit_h_min -4
_diffrn_reflns_limit_k_max 25
_diffrn_reflns_limit_k_min -25
_diffrn_reflns_limit_l_max 15
_diffrn_reflns_limit_l_min -15
_diffrn_reflns_number 10716
_diffrn_reflns_theta_full 25.10
_diffrn_reflns_theta_max 25.10
_diffrn_reflns_theta_min 2.42
_exptl_absorpt_coefficient_mu 0.103
_exptl_absorpt_correction_T_max 0.9990
_exptl_absorpt_correction_T_min 0.9296
_exptl_absorpt_correction_type multi-scan
_exptl_absorpt_process_details SADABS
_exptl_crystal_colour colorless
_exptl_crystal_density_diffrn 1.442
_exptl_crystal_density_method 'not measured'
_exptl_crystal_description prism
_exptl_crystal_F_000 488
_exptl_crystal_size_max 0.72
_exptl_crystal_size_mid 0.02
_exptl_crystal_size_min 0.01
_refine_diff_density_max 0.210
_refine_diff_density_min -0.268
_refine_diff_density_rms 0.059
_refine_ls_extinction_coef 0.047(8)
_refine_ls_extinction_expression Fc^*^=kFc[1+0.001xFc^2^\l^3^/sin(2\q)]^-1/4^
_refine_ls_extinction_method SHELXL
_refine_ls_goodness_of_fit_ref 1.022
_refine_ls_hydrogen_treatment constr
_refine_ls_matrix_type full
_refine_ls_number_parameters 164
_refine_ls_number_reflns 1955
_refine_ls_number_restraints 0
_refine_ls_restrained_S_all 1.022
_refine_ls_R_factor_all 0.1086
_refine_ls_R_factor_gt 0.0564
_refine_ls_shift/su_max 0.000
_refine_ls_shift/su_mean 0.000
_refine_ls_structure_factor_coef Fsqd
_refine_ls_weighting_details 'calc w=1/[\s^2^(Fo^2^)+(0.0673P)^2^+0.0000P] where P=(Fo^2^+2Fc^2^)/3'
_refine_ls_weighting_scheme calc
_refine_ls_wR_factor_gt 0.1302
_refine_ls_wR_factor_ref 0.1603
_reflns_number_gt 1246
_reflns_number_total 1955
_reflns_threshold_expression >2sigma(I)
_cod_data_source_file jo8b01443_si_001.cif
_cod_data_source_block d19331
_cod_original_sg_symbol_H-M 'P 21/n'
_cod_database_code 4035024

loop_
_symmetry_equiv_pos_as_xyz
'x, y, z'
'-x+1/2, y+1/2, -z+1/2'
'-x, -y, -z'
'x-1/2, -y-1/2, z-1/2'

loop_
_atom_site_label
_atom_site_type_symbol
_atom_site_fract_x
_atom_site_fract_y
_atom_site_fract_z
_atom_site_U_iso_or_equiv
_atom_site_adp_type
_atom_site_occupancy
_atom_site_symmetry_multiplicity
_atom_site_calc_flag
_atom_site_refinement_flags
C1 C 0.7335(7) 0.50285(10) 0.3305(2) 0.0330(7) Uani 1 1 d .
C2 C 0.8942(7) 0.45072(12) 0.3710(2) 0.0394(8) Uani 1 1 d .
H2 H 0.9598 0.4472 0.4404 0.047 Uiso 1 1 calc R
C3 C 0.9525(7) 0.40397(12) 0.3029(3) 0.0416(8) Uani 1 1 d .
H3 H 1.0604 0.3668 0.3265 0.050 Uiso 1 1 calc R
C4 C 0.8587(7) 0.40937(11) 0.2012(2) 0.0388(8) Uani 1 1 d .
H4 H 0.9069 0.3762 0.1572 0.047 Uiso 1 1 calc R
C5 C 0.6972(7) 0.46185(11) 0.1630(2) 0.0378(8) Uani 1 1 d .
H5 H 0.6326 0.4654 0.0935 0.045 Uiso 1 1 calc R
C6 C 0.6320(7) 0.50958(11) 0.2301(2) 0.0322(7) Uani 1 1 d .
C7 C 0.4751(7) 0.57017(11) 0.2217(2) 0.0326(7) Uani 1 1 d .
C8 C 0.3209(8) 0.59561(11) 0.1320(3) 0.0364(8) Uani 1 1 d .
C9 C 0.4927(7) 0.59609(11) 0.3159(2) 0.0310(7) Uani 1 1 d .
C10 C 0.3831(7) 0.65519(11) 0.3563(2) 0.0308(7) Uani 1 1 d .
C11 C 0.2368(7) 0.70101(11) 0.2940(2) 0.0377(7) Uani 1 1 d .
H11 H 0.2041 0.6937 0.2238 0.045 Uiso 1 1 calc R
C12 C 0.1392(7) 0.75711(11) 0.3342(3) 0.0409(8) Uani 1 1 d .
H12 H 0.0409 0.7881 0.2909 0.049 Uiso 1 1 calc R
C13 C 0.1814(8) 0.76886(12) 0.4352(2) 0.0414(8) Uani 1 1 d .
H13 H 0.1129 0.8072 0.4630 0.050 Uiso 1 1 calc R
C14 C 0.3266(8) 0.72294(12) 0.4944(2) 0.0417(8) Uani 1 1 d .
C15 C 0.4277(7) 0.66655(11) 0.4587(2) 0.0381(8) Uani 1 1 d .
H15 H 0.5258 0.6360 0.5029 0.046 Uiso 1 1 calc R
F1 F 0.3729(6) 0.73329(8) 0.59478(15) 0.0719(7) Uani 1 1 d .
O1 O 0.6497(5) 0.55555(7) 0.38390(14) 0.0354(6) Uani 1 1 d .
N1 N 0.1943(7) 0.61368(11) 0.0574(2) 0.0515(8) Uani 1 1 d .

loop_
_atom_site_aniso_label
_atom_site_aniso_U_11
_atom_site_aniso_U_22
_atom_site_aniso_U_33
_atom_site_aniso_U_23
_atom_site_aniso_U_13
_atom_site_aniso_U_12
C1 0.0319(16) 0.0269(14) 0.041(2) -0.0038(12) 0.0051(14) -0.0036(10)
C2 0.0383(17) 0.0366(16) 0.043(2) 0.0061(13) -0.0015(15) -0.0010(12)
C3 0.0384(17) 0.0310(15) 0.055(3) 0.0021(14) 0.0022(15) 0.0023(11)
C4 0.0390(17) 0.0297(15) 0.048(2) -0.0037(13) 0.0057(15) 0.0007(11)
C5 0.0406(17) 0.0339(15) 0.039(2) 0.0026(13) 0.0063(14) -0.0019(12)
C6 0.0312(15) 0.0292(14) 0.036(2) 0.0044(12) 0.0034(13) -0.0013(11)
C7 0.0322(15) 0.0295(14) 0.036(2) 0.0026(13) 0.0040(13) -0.0025(11)
C8 0.0419(17) 0.0277(14) 0.040(2) -0.0002(14) 0.0079(16) 0.0018(12)
C9 0.0302(15) 0.0247(13) 0.038(2) 0.0060(12) 0.0042(13) -0.0001(10)
C10 0.0291(15) 0.0296(14) 0.034(2) -0.0005(12) 0.0034(13) -0.0031(10)
C11 0.0420(17) 0.0337(15) 0.037(2) -0.0005(12) 0.0017(14) 0.0012(12)
C12 0.0425(18) 0.0325(15) 0.048(2) 0.0002(14) 0.0045(15) 0.0023(12)
C13 0.0455(19) 0.0308(15) 0.049(2) -0.0051(14) 0.0090(16) -0.0007(12)
C14 0.0525(19) 0.0418(17) 0.031(2) -0.0094(14) 0.0032(15) -0.0098(13)
C15 0.0399(17) 0.0316(15) 0.043(2) 0.0007(13) 0.0037(14) -0.0028(12)
F1 0.1170(18) 0.0535(12) 0.0450(15) -0.0117(9) 0.0024(12) 0.0027(10)
O1 0.0409(11) 0.0271(10) 0.0381(14) 0.0017(8) 0.0015(9) 0.0020(8)
N1 0.0644(18) 0.0467(15) 0.043(2) 0.0029(14) 0.0016(15) 0.0089(13)

loop_
_atom_type_symbol
_atom_type_description
_atom_type_scat_dispersion_real
_atom_type_scat_dispersion_imag
_atom_type_scat_source
C C 0.0033 0.0016 'International Tables Vol C Tables 4.2.6.8 and 6.1.1.4'
H H 0.0000 0.0000 'International Tables Vol C Tables 4.2.6.8 and 6.1.1.4'
F F 0.0171 0.0103 'International Tables Vol C Tables 4.2.6.8 and 6.1.1.4'
O O 0.0106 0.0060 'International Tables Vol C Tables 4.2.6.8 and 6.1.1.4'
N N 0.0061 0.0033 'International Tables Vol C Tables 4.2.6.8 and 6.1.1.4'

loop_
_geom_angle_atom_site_label_1
_geom_angle_atom_site_label_2
_geom_angle_atom_site_label_3
_geom_angle
C2 C1 C6 124.3(2)
C2 C1 O1 125.4(3)
C6 C1 O1 110.4(2)
C1 C2 C3 115.0(3)
C1 C2 H2 122.5
C3 C2 H2 122.5
C2 C3 C4 122.4(3)
C2 C3 H3 118.8
C4 C3 H3 118.8
C5 C4 C3 121.3(3)
C5 C4 H4 119.3
C3 C4 H4 119.3
C4 C5 C6 117.5(3)
C4 C5 H5 121.2
C6 C5 H5 121.2
C1 C6 C5 119.4(2)
C1 C6 C7 105.5(2)
C5 C6 C7 135.1(3)
C9 C7 C8 127.8(2)
C9 C7 C6 107.3(3)
C8 C7 C6 124.9(3)
N1 C8 C7 177.0(3)
C7 C9 O1 110.0(2)
C7 C9 C10 133.9(3)
O1 C9 C10 116.0(3)
C15 C10 C11 119.2(2)
C15 C10 C9 119.6(2)
C11 C10 C9 121.2(3)
C12 C11 C10 120.0(3)
C12 C11 H11 120.0
C10 C11 H11 120.0
C13 C12 C11 121.3(3)
C13 C12 H12 119.3
C11 C12 H12 119.3
C14 C13 C12 117.2(3)
C14 C13 H13 121.4
C12 C13 H13 121.4
F1 C14 C13 118.5(2)
F1 C14 C15 117.5(3)
C13 C14 C15 124.0(3)
C14 C15 C10 118.3(3)
C14 C15 H15 120.9
C10 C15 H15 120.9
C9 O1 C1 106.8(2)

loop_
_geom_bond_atom_site_label_1
_geom_bond_atom_site_label_2
_geom_bond_distance
C1 C2 1.382(4)
C1 C6 1.384(4)
C1 O1 1.389(3)
C2 C3 1.384(4)
C2 H2 0.9500
C3 C4 1.391(4)
C3 H3 0.9500
C4 C5 1.379(4)
C4 H4 0.9500
C5 C6 1.396(4)
C5 H5 0.9500
C6 C7 1.444(3)
C7 C9 1.373(4)
C7 C8 1.419(4)
C8 N1 1.153(4)
C9 O1 1.378(3)
C9 C10 1.457(3)
C10 C15 1.389(4)
C10 C11 1.394(4)
C11 C12 1.385(4)
C11 H11 0.9500
C12 C13 1.373(4)
C12 H12 0.9500
C13 C14 1.370(4)
C13 H13 0.9500
C14 F1 1.360(4)
C14 C15 1.372(4)
C15 H15 0.9500
